data_4062759
_journal_name_full Organometallics
_journal_paper_doi 10.1021/om049618y
_journal_year 2004
_chemical_formula_sum 'C8 H18 B Br2 N O2'
_chemical_formula_weight 330.86
_space_group_IT_number 2
_symmetry_cell_setting triclinic
_symmetry_space_group_name_Hall '-P 1'
_symmetry_space_group_name_H-M 'P -1'
_cell_angle_alpha 105.1380(12)
_cell_angle_beta 98.8870(14)
_cell_angle_gamma 98.772(3)
_cell_formula_units_Z 2
_cell_length_a 6.8310(2)
_cell_length_b 9.6340(3)
_cell_length_c 10.7050(5)
_cell_measurement_temperature 110(2)
_cell_volume 658.00(4)
_diffrn_ambient_temperature 110(2)
_exptl_crystal_density_diffrn 1.670
_cod_database_code 4062759

loop_
_symmetry_equiv_pos_as_xyz
'x, y, z'
'-x, -y, -z'

loop_
_atom_site_label
_atom_site_type_symbol
_atom_site_fract_x
_atom_site_fract_y
_atom_site_fract_z
_atom_site_U_iso_or_equiv
_atom_site_adp_type
_atom_site_occupancy
_atom_site_symmetry_multiplicity
_atom_site_calc_flag
_atom_site_refinement_flags
_atom_site_disorder_assembly
_atom_site_disorder_group
B B 0.3815(5) 0.2014(4) 0.3042(4) 0.0261(7) Uani 1 1 d . . .
N N 0.6214(4) 0.2291(3) 0.3138(3) 0.0274(6) Uani 1 1 d . . .
Br1 Br 0.27103(5) 0.36372(4) 0.24764(3) 0.02881(10) Uani 1 1 d . . .
Br2 Br 0.32156(5) 0.20385(4) 0.48472(3) 0.03275(11) Uani 1 1 d . . .
O1 O 0.3418(4) -0.0426(3) 0.1280(2) 0.0362(6) Uani 1 1 d . . .
O2 O 0.0663(3) 0.0196(3) 0.1990(2) 0.0313(5) Uani 1 1 d . . .
C1 C 0.6739(5) 0.2282(4) 0.1818(3) 0.0345(8) Uani 1 1 d . . .
H1A H 0.6276 0.3088 0.1539 0.052 Uiso 1 1 calc R . .
H1B H 0.6075 0.1345 0.1161 0.052 Uiso 1 1 calc R . .
H1C H 0.8208 0.2406 0.1897 0.052 Uiso 1 1 calc R . .
C2 C 0.7078(5) 0.1114(4) 0.3585(4) 0.0373(8) Uani 1 1 d . . .
H2A H 0.8535 0.1275 0.3605 0.056 Uiso 1 1 calc R . .
H2B H 0.6418 0.0151 0.2969 0.056 Uiso 1 1 calc R . .
H2C H 0.6842 0.1150 0.4472 0.056 Uiso 1 1 calc R . .
C3 C 0.7280(5) 0.3738(4) 0.4106(4) 0.0375(8) Uani 1 1 d . . .
H3A H 0.8744 0.3841 0.4165 0.056 Uiso 1 1 calc R . .
H3B H 0.6969 0.3783 0.4978 0.056 Uiso 1 1 calc R . .
H3C H 0.6824 0.4537 0.3809 0.056 Uiso 1 1 calc R . .
C4 C 0.2661(4) 0.0447(4) 0.1994(3) 0.0260(6) Uani 1 1 d . . .
C5 C -0.0627(5) -0.1198(4) 0.1187(3) 0.0334(7) Uani 1 1 d . . .
H5A H 0.0052 -0.1672 0.0486 0.040 Uiso 1 1 calc R . .
H5B H -0.1911 -0.1014 0.0753 0.040 Uiso 1 1 calc R . .
C6 C -0.1099(6) -0.2246(4) 0.2024(4) 0.0384(8) Uani 1 1 d . . .
H6 H -0.1397 -0.1642 0.2859 0.046 Uiso 1 1 calc R . .
C7 C -0.3072(7) -0.3415(5) 0.1290(5) 0.0568(12) Uani 1 1 d . . .
H7A H -0.2793 -0.4110 0.0522 0.085 Uiso 1 1 calc R . .
H7B H -0.4130 -0.2921 0.0995 0.085 Uiso 1 1 calc R . .
H7C H -0.3529 -0.3945 0.1893 0.085 Uiso 1 1 calc R . .
C8 C 0.0649(8) -0.2891(6) 0.2411(5) 0.0652(13) Uani 1 1 d . . .
H8A H 0.1035 -0.3453 0.1615 0.098 Uiso 1 1 calc R . .
H8B H 0.0278 -0.3543 0.2939 0.098 Uiso 1 1 calc R . .
H8C H 0.1792 -0.2103 0.2933 0.098 Uiso 1 1 calc R . .

loop_
_atom_site_aniso_label
_atom_site_aniso_U_11
_atom_site_aniso_U_22
_atom_site_aniso_U_33
_atom_site_aniso_U_23
_atom_site_aniso_U_13
_atom_site_aniso_U_12
B 0.0199(16) 0.032(2) 0.0248(17) 0.0024(15) 0.0067(13) 0.0087(14)
N 0.0206(13) 0.0304(15) 0.0267(14) -0.0006(11) 0.0055(10) 0.0062(10)
Br1 0.02542(17) 0.02872(19) 0.03050(19) 0.00415(14) 0.00506(12) 0.00860(12)
Br2 0.03279(19) 0.0408(2) 0.02537(18) 0.00602(15) 0.01084(13) 0.01097(14)
O1 0.0309(13) 0.0326(14) 0.0396(14) -0.0030(11) 0.0128(10) 0.0076(10)
O2 0.0204(11) 0.0289(13) 0.0379(13) -0.0004(10) 0.0039(9) 0.0047(9)
C1 0.0282(17) 0.044(2) 0.0315(18) 0.0063(15) 0.0155(14) 0.0076(14)
C2 0.0271(18) 0.046(2) 0.040(2) 0.0080(17) 0.0059(14) 0.0197(15)
C3 0.0236(17) 0.035(2) 0.041(2) -0.0044(16) 0.0019(14) -0.0001(14)
C4 0.0205(15) 0.0311(17) 0.0270(16) 0.0073(13) 0.0064(12) 0.0077(12)
C5 0.0288(18) 0.0302(18) 0.0349(19) 0.0034(15) 0.0029(13) 0.0015(13)
C6 0.046(2) 0.039(2) 0.0313(19) 0.0086(16) 0.0134(15) 0.0095(16)
C7 0.074(3) 0.038(2) 0.047(3) 0.012(2) -0.003(2) -0.007(2)
C8 0.067(3) 0.067(3) 0.072(3) 0.034(3) 0.009(3) 0.023(3)

loop_
_geom_bond_atom_site_label_1
_geom_bond_atom_site_label_2
_geom_bond_distance
_geom_bond_site_symmetry_2
_geom_bond_publ_flag
B N 1.603(4) . ?
B C4 1.624(5) . ?
B Br1 2.024(4) . ?
B Br2 2.031(4) . ?
N C3 1.500(4) . ?
N C2 1.504(4) . ?
N C1 1.508(4) . ?
O1 C4 1.215(4) . ?
O2 C4 1.348(4) . ?
O2 C5 1.456(4) . ?
C1 H1A 0.9800 . ?
C1 H1B 0.9800 . ?
C1 H1C 0.9800 . ?
C2 H2A 0.9800 . ?
C2 H2B 0.9800 . ?
C2 H2C 0.9800 . ?
C3 H3A 0.9800 . ?
C3 H3B 0.9800 . ?
C3 H3C 0.9800 . ?
C5 C6 1.545(5) . ?
C5 H5A 0.9900 . ?
C5 H5B 0.9900 . ?
C6 C8 1.480(6) . ?
C6 C7 1.566(6) . ?
C6 H6 1.0000 . ?
C7 H7A 0.9800 . ?
C7 H7B 0.9800 . ?
C7 H7C 0.9800 . ?
C8 H8A 0.9800 . ?
C8 H8B 0.9800 . ?
C8 H8C 0.9800 . ?

loop_
_cod_related_entry_id
_cod_related_entry_database
_cod_related_entry_code
1 ChemSpider 21153529
